data_4309916
loop_
_publ_author_name
'Pavel Karen'
'Emmanuelle Suard'
'Fran\,cois Fauth'

_publ_contact_author_address
; Pavel Karen                             
  Department of Chemistry                 
  University of Oslo                      
  POBox 1033 Blindern                     
  N-0315 OSLO, Norway 
;
_publ_contact_author_email 'pavel.karen at kjemi.uio.no'
_publ_contact_author_fax '+ 4722855441'
_publ_contact_author_phone '+ 4722855590'
_publ_section_title
;
Crystal Structure of Stoichiometric YBa2Fe3O8
;
_journal_name_full 'Inorganic Chemistry'
_journal_page_first 8170
_journal_page_last 8172
_journal_paper_doi 10.1021/ic048746b
_journal_volume 44
_journal_year 2005
_chemical_formula_sum V
_chemical_formula_weight 50.94
_chemical_name_systematic ' ?'
_space_group_IT_number 229
_symmetry_cell_setting cubic
_symmetry_space_group_name_Hall '-I 4 2 3'
_symmetry_space_group_name_H-M 'I m -3 m'
_audit_author_name 'Pavel Karen'
_audit_creation_date 2005-04-23T16:53
_audit_creation_method 'from EXP file using GSAS2CIF'
_audit_update_record ' 2005-04-23T16:53  Initial CIF as created by GSAS2CIF'
_cell_angle_alpha 90.0
_cell_angle_beta 90.0
_cell_angle_gamma 90.0
_cell_formula_units_Z 2
_cell_length_a 3.0278(6)
_cell_length_b 3.0278
_cell_length_c 3.0278
_cell_volume 27.758(6)
_computing_structure_refinement GSAS
_pd_block_id 2005-04-23T16:53|YBFO8_phase5|Pavel_Karen||
_pd_phase_name vanadium
_pd_proc_ls_prof_R_factor 0.0271
_pd_proc_ls_prof_wR_factor 0.0417
_refine_ls_goodness_of_fit_all 1.92
_refine_ls_matrix_type full
_refine_ls_number_parameters 152
_refine_ls_number_restraints 0
_refine_ls_shift/su_max 0.04
_refine_ls_shift/su_mean 0.00
_cod_data_source_file ic048746bsi20050425_045928_ph5.cif
_cod_data_source_block YBFO8_phase_5
_cod_depositor_comments
;
The following automatic conversions were performed:
'_geom_angle_publ_flag' value 'N' changed to 'n' according to
'/home/saulius/struct/CIF-dictionaries/cif_core.dic' dictionary named
'cif_core.dic' version 2.4.1 from 2010-06-29 (28
times).

'_geom_bond_publ_flag' value 'N' changed to 'n' according to
'/home/saulius/struct/CIF-dictionaries/cif_core.dic' dictionary named
'cif_core.dic' version 2.4.1 from 2010-06-29 (14 times).

Automatic conversion script
Id: cif_fix_enum 1527 2010-12-29 10:47:43Z saulius 
;
_cod_original_cell_volume 27.758(16)
_cod_database_code 4309916
_cod_database_fobs_code 4309916

loop_
_symmetry_equiv_pos_site_id
_symmetry_equiv_pos_as_xyz
1 +x,+y,+z
2 +z,+x,+y
3 +y,+z,+x
4 +x,+y,-z
5 -z,+x,+y
6 +y,-z,+x
7 -z,+x,-y
8 -y,-z,+x
9 +y,-z,-x
10 -x,+y,-z
11 -z,-x,+y
12 +x,-y,-z
13 +y,+x,+z
14 +z,+y,+x
15 +x,+z,+y
16 +y,+x,-z
17 -z,+y,+x
18 +x,-z,+y
19 -z,+y,-x
20 -x,-z,+y
21 +x,-z,-y
22 -y,+x,-z
23 -z,-y,+x
24 +y,-x,-z
-1 -x,-y,-z
-2 -z,-x,-y
-3 -y,-z,-x
-4 -x,-y,+z
-5 +z,-x,-y
-6 -y,+z,-x
-7 +z,-x,+y
-8 +y,+z,-x
-9 -y,+z,+x
-10 +x,-y,+z
-11 +z,+x,-y
-12 -x,+y,+z
-13 -y,-x,-z
-14 -z,-y,-x
-15 -x,-z,-y
-16 -y,-x,+z
-17 +z,-y,-x
-18 -x,+z,-y
-19 +z,-y,+x
-20 +x,+z,-y
-21 -x,+z,+y
-22 +y,-x,+z
-23 +z,+y,-x
-24 -y,+x,+z
101 +x+1/2,+y+1/2,+z+1/2
102 +z+1/2,+x+1/2,+y+1/2
103 +y+1/2,+z+1/2,+x+1/2
104 +x+1/2,+y+1/2,-z+1/2
105 -z+1/2,+x+1/2,+y+1/2
106 +y+1/2,-z+1/2,+x+1/2
107 -z+1/2,+x+1/2,-y+1/2
108 -y+1/2,-z+1/2,+x+1/2
109 +y+1/2,-z+1/2,-x+1/2
110 -x+1/2,+y+1/2,-z+1/2
111 -z+1/2,-x+1/2,+y+1/2
112 +x+1/2,-y+1/2,-z+1/2
113 +y+1/2,+x+1/2,+z+1/2
114 +z+1/2,+y+1/2,+x+1/2
115 +x+1/2,+z+1/2,+y+1/2
116 +y+1/2,+x+1/2,-z+1/2
117 -z+1/2,+y+1/2,+x+1/2
118 +x+1/2,-z+1/2,+y+1/2
119 -z+1/2,+y+1/2,-x+1/2
120 -x+1/2,-z+1/2,+y+1/2
121 +x+1/2,-z+1/2,-y+1/2
122 -y+1/2,+x+1/2,-z+1/2
123 -z+1/2,-y+1/2,+x+1/2
124 +y+1/2,-x+1/2,-z+1/2
-101 -x+1/2,-y+1/2,-z+1/2
-102 -z+1/2,-x+1/2,-y+1/2
-103 -y+1/2,-z+1/2,-x+1/2
-104 -x+1/2,-y+1/2,+z+1/2
-105 +z+1/2,-x+1/2,-y+1/2
-106 -y+1/2,+z+1/2,-x+1/2
-107 +z+1/2,-x+1/2,+y+1/2
-108 +y+1/2,+z+1/2,-x+1/2
-109 -y+1/2,+z+1/2,+x+1/2
-110 +x+1/2,-y+1/2,+z+1/2
-111 +z+1/2,+x+1/2,-y+1/2
-112 -x+1/2,+y+1/2,+z+1/2
-113 -y+1/2,-x+1/2,-z+1/2
-114 -z+1/2,-y+1/2,-x+1/2
-115 -x+1/2,-z+1/2,-y+1/2
-116 -y+1/2,-x+1/2,+z+1/2
-117 +z+1/2,-y+1/2,-x+1/2
-118 -x+1/2,+z+1/2,-y+1/2
-119 +z+1/2,-y+1/2,+x+1/2
-120 +x+1/2,+z+1/2,-y+1/2
-121 -x+1/2,+z+1/2,+y+1/2
-122 +y+1/2,-x+1/2,+z+1/2
-123 +z+1/2,+y+1/2,-x+1/2
-124 -y+1/2,+x+1/2,+z+1/2

loop_
_atom_site_type_symbol
_atom_site_label
_atom_site_fract_x
_atom_site_fract_y
_atom_site_fract_z
_atom_site_occupancy
_atom_site_thermal_displace_type
_atom_site_U_iso_or_equiv
_atom_site_symmetry_multiplicity
V V 0.0 0.0 0.0 1.0 Uiso 0.004 2

loop_
_atom_type_symbol
_atom_type_number_in_cell
V_ 2.0

loop_
_geom_angle_atom_site_label_1
_geom_angle_atom_site_label_2
_geom_angle_atom_site_label_3
_geom_angle
_geom_angle_site_symmetry_1
_geom_angle_site_symmetry_2
_geom_angle_site_symmetry_3
_geom_angle_publ_flag
V V V 70.529(14) 101_444 . 101_445 n
V V V 70.529(7) 101_444 . 101_454 n
V V V 109.471(7) 101_444 . 101_455 n
V V V 70.529(7) 101_444 . 101_544 n
V V V 109.471(7) 101_444 . 101_545 n
V V V 109.471(14) 101_444 . 101_554 n
V V V 180.0 101_444 . 101_555 n
V V V 109.471(7) 101_445 . 101_454 n
V V V 70.529(7) 101_445 . 101_455 n
V V V 109.471(7) 101_445 . 101_544 n
V V V 70.529(7) 101_445 . 101_545 n
V V V 180.0 101_445 . 101_554 n
V V V 109.471(14) 101_445 . 101_555 n
V V V 70.529(14) 101_454 . 101_455 n
V V V 109.471(14) 101_454 . 101_544 n
V V V 180.0 101_454 . 101_545 n
V V V 70.529(7) 101_454 . 101_554 n
V V V 109.471(7) 101_454 . 101_555 n
V V V 180.0 101_455 . 101_544 n
V V V 109.471(14) 101_455 . 101_545 n
V V V 109.471(7) 101_455 . 101_554 n
V V V 70.529(7) 101_455 . 101_555 n
V V V 70.529(14) 101_544 . 101_545 n
V V V 70.529(7) 101_544 . 101_554 n
V V V 109.471(7) 101_544 . 101_555 n
V V V 109.471(7) 101_545 . 101_554 n
V V V 70.529(7) 101_545 . 101_555 n
V V V 70.529(14) 101_554 . 101_555 n

loop_
_geom_bond_atom_site_label_1
_geom_bond_atom_site_label_2
_geom_bond_distance
_geom_bond_site_symmetry_1
_geom_bond_site_symmetry_2
_geom_bond_publ_flag
V V 3.0278(6) . 1_455 n
V V 3.0278(6) . 1_545 n
V V 3.0278(6) . 1_554 n
V V 3.0278(6) . 1_556 n
V V 3.0278(6) . 1_565 n
V V 3.0278(6) . 1_655 n
V V 2.6222(4) . 101_444 n
V V 2.6222(4) . 101_445 n
V V 2.6222(4) . 101_454 n
V V 2.6222(4) . 101_455 n
V V 2.6222(4) . 101_544 n
V V 2.6222(4) . 101_545 n
V V 2.6222(4) . 101_554 n
V V 2.6222(4) . 101_555 n

loop_
_pd_block_diffractogram_id
2005-04-23T16:53|YBFO8_H_02|Pavel_Karen|D2B
2005-04-23T16:53|YBFO8_H_03|Pavel_Karen|D2B

loop_
_cod_related_entry_id
_cod_related_entry_database
_cod_related_entry_code
1 ChemSpider 22426
